data_4116646
loop_
_publ_author_name
'Albrecht, Martin'
'Gossage, Robert A.'
'Spek, Anthony L.'
'van Koten, Gerard'

_publ_contact_author_address
;
    Bijvoet Center for Biomolecular Research
    Department of Crystal and Structural Chemistry
    Utrecht University
    Padualaan 8
    3584 CH Utrecht
    The Netherlands
;
_publ_contact_author_name 'Dr. A. L. Spek'
_publ_section_title
;
 Metal-Mediated C-C Bond Making and Breaking: First Direct Evidence for a
 Reversible Migration of a Benzyl Group along a Metal-Carbon Bond
;
_journal_coden_ASTM JACSAT
_journal_issue 50
_journal_name_full 'Journal of the American Chemical Society'
_journal_page_first 11898
_journal_page_last 11899
_journal_paper_doi 10.1021/ja992494+
_journal_volume 121
_journal_year 1999
_chemical_compound_source 'see text'
_chemical_formula_moiety 'C19 H26 Br N2 O Pt, B F4'
_chemical_formula_sum 'C19 H26 B Br F4 N2 O Pt'
_chemical_formula_weight 660.21
_space_group_IT_number 14
_symmetry_cell_setting monoclinic
_symmetry_space_group_name_Hall '-P 2ybc'
_symmetry_space_group_name_H-M 'P 1 21/c 1'
_cell_angle_alpha 90
_cell_angle_beta 113.340(7)
_cell_angle_gamma 90
_cell_formula_units_Z 4
_cell_length_a 11.6996(10)
_cell_length_b 12.3935(11)
_cell_length_c 15.8708(13)
_cell_measurement_temperature 150
_cell_volume 2112.9(3)
_computing_cell_refinement 'SET4 (de Boer & Duisenberg, 1984)'
_computing_data_collection 'Locally modified CAD4-Version 5 Software'
_computing_data_reduction 'HELENA (Spek, 1997)'
_computing_publication_material 'PLATON (Spek, 1990)'
_computing_structure_refinement 'SHELXL-97 (Sheldrick, 1997)'
_diffrn_ambient_temperature 150
_diffrn_measurement_device_type 'Nonius CAD4T'
_diffrn_measurement_method omega-scan
_diffrn_radiation_monochromator graphite
_diffrn_radiation_source 'Rotating Anode'
_diffrn_radiation_type 'Mo K\a'
_diffrn_radiation_wavelength 0.71073
_diffrn_reflns_av_R_equivalents 0.0357
_diffrn_reflns_av_sigmaI/netI 0.0384
_diffrn_reflns_limit_h_max 13
_diffrn_reflns_limit_h_min -14
_diffrn_reflns_limit_k_max 15
_diffrn_reflns_limit_k_min -15
_diffrn_reflns_limit_l_max 13
_diffrn_reflns_limit_l_min -19
_diffrn_reflns_number 8803
_diffrn_reflns_theta_max 26.48
_diffrn_reflns_theta_min 1.40
_exptl_absorpt_coefficient_mu 8.58
_exptl_absorpt_correction_T_max 0.639
_exptl_absorpt_correction_T_min 0.167
_exptl_absorpt_correction_type empirical
_exptl_absorpt_process_details PLATON/DELABS
_exptl_crystal_colour orange
_exptl_crystal_density_diffrn 2.076
_exptl_crystal_density_method 'Not Measured'
_exptl_crystal_description block
_exptl_crystal_F_000 1264
_exptl_crystal_size_max 0.500
_exptl_crystal_size_mid 0.430
_exptl_crystal_size_min 0.380
_refine_diff_density_max 1.150
_refine_diff_density_min -1.031
_refine_diff_density_rms 0.145
_refine_ls_abs_structure_details none
_refine_ls_abs_structure_Flack none
_refine_ls_extinction_method none
_refine_ls_goodness_of_fit_ref 1.062
_refine_ls_hydrogen_treatment 'H-atom refinement: see text '
_refine_ls_matrix_type full
_refine_ls_number_parameters 267
_refine_ls_number_reflns 4372
_refine_ls_number_restraints 0
_refine_ls_restrained_S_all 1.062
_refine_ls_R_factor_all 0.0359
_refine_ls_R_factor_gt 0.0273
_refine_ls_shift/su_max 0.000
_refine_ls_shift/su_mean 0.000
_refine_ls_structure_factor_coef Fsqd
_refine_ls_weighting_details 'CALC W=1/[^2^(FO^2^)+(0.0317P)^2^+1.3330P] WHERE P=(FO^2^+2FC^2^)/3'
_refine_ls_weighting_scheme calc
_refine_ls_wR_factor_gt 0.0622
_refine_ls_wR_factor_ref 0.0649
_reflns_number_gt 3750
_reflns_number_total 4372
_reflns_threshold_expression I>2sigma(I)
_cod_data_source_file ja9924942B.cif
_cod_data_source_block s1949a
_cod_depositor_comments
;
The following automatic conversions were performed:

'_refine_ls_weighting_scheme' value 'calc ' changed to 'calc'
according to the built-in table from CIF Core dictionary named
'cif_core.dic' version 2.4.1 from 2010-06-29.

Automatic conversion script
Id: cif_fix_values 1715 2011-07-08 13:25:40Z adriana 
;
_cod_original_sg_symbol_H-M 'P 21/c'
_cod_database_code 4116646

loop_
_symmetry_equiv_pos_as_xyz
x,y,z
-x,1/2+y,1/2-z
-x,-y,-z
x,1/2-y,1/2+z

loop_
_atom_site_aniso_label
_atom_site_aniso_U_11
_atom_site_aniso_U_22
_atom_site_aniso_U_33
_atom_site_aniso_U_23
_atom_site_aniso_U_13
_atom_site_aniso_U_12
Pt 0.0102(1) 0.0103(1) 0.0114(1) -0.0001(1) 0.0043(1) -0.0009(1)
Br 0.0261(3) 0.0287(3) 0.0139(2) 0.0016(2) 0.0075(2) -0.0018(2)
O1 0.0170(19) 0.0243(18) 0.0233(18) 0.0035(14) 0.0117(15) -0.0028(14)
N1 0.013(2) 0.0127(18) 0.020(2) -0.0023(15) 0.0103(17) 0.0007(15)
N2 0.015(2) 0.0114(18) 0.0164(19) 0.0019(15) 0.0034(16) 0.0008(15)
C1 0.006(2) 0.014(2) 0.011(2) -0.0035(17) 0.0015(16) -0.0036(17)
C2 0.010(2) 0.018(2) 0.011(2) 0.0021(17) -0.0010(18) 0.0016(17)
C3 0.016(2) 0.011(2) 0.015(2) 0.0017(17) 0.0046(19) 0.0011(18)
C4 0.011(2) 0.018(2) 0.011(2) -0.0004(17) 0.0022(18) -0.0043(17)
C5 0.010(2) 0.018(2) 0.015(2) -0.0025(18) 0.0038(18) 0.0004(18)
C6 0.014(2) 0.012(2) 0.0070(19) -0.0033(16) 0.0015(17) -0.0007(17)
C7 0.015(2) 0.011(2) 0.024(2) -0.0021(18) 0.007(2) 0.0015(18)
C8 0.020(3) 0.030(3) 0.024(3) 0.000(2) 0.015(2) 0.004(2)
C9 0.021(3) 0.015(2) 0.022(2) -0.0061(19) 0.002(2) -0.003(2)
C10 0.017(3) 0.011(2) 0.020(2) 0.0011(18) 0.005(2) 0.0029(18)
C11 0.045(4) 0.012(2) 0.029(3) 0.002(2) 0.018(3) -0.006(2)
C12 0.016(3) 0.025(3) 0.025(3) -0.004(2) 0.001(2) 0.004(2)
C13 0.010(2) 0.015(2) 0.017(2) -0.0008(18) 0.0025(18) -0.0010(18)
C14 0.010(2) 0.018(2) 0.017(2) -0.0012(18) 0.0036(19) -0.0056(18)
C15 0.021(3) 0.037(3) 0.023(3) 0.001(2) 0.005(2) 0.011(2)
C16 0.031(3) 0.054(4) 0.031(3) 0.007(3) 0.002(3) 0.025(3)
C17 0.042(4) 0.040(3) 0.019(3) 0.008(2) 0.007(3) 0.010(3)
C18 0.014(2) 0.020(2) 0.019(2) 0.0025(19) 0.0012(19) 0.0050(19)
C19 0.028(3) 0.023(3) 0.021(3) -0.004(2) 0.009(2) -0.001(2)
F1 0.0209(17) 0.0322(18) 0.060(2) -0.0144(16) 0.0121(16) -0.0069(14)
F2 0.0267(18) 0.0401(19) 0.0302(17) 0.0015(14) 0.0134(14) 0.0045(14)
F3 0.044(2) 0.0176(15) 0.061(2) 0.0016(15) 0.0304(18) 0.0059(15)
F4 0.031(2) 0.060(2) 0.0317(18) 0.0029(16) 0.0168(16) 0.0036(17)
B 0.017(3) 0.019(3) 0.035(3) -0.004(2) 0.012(3) 0.000(2)

loop_
_atom_site_label
_atom_site_type_symbol
_atom_site_thermal_displace_type
_atom_site_fract_x
_atom_site_fract_y
_atom_site_fract_z
_atom_site_occupancy
_atom_site_U_iso_or_equiv
Pt Pt Uani 0.21047(1) 0.14344(1) 0.07428(1) 1.000 0.0106(1)
Br Br Uani 0.12156(5) 0.14749(4) -0.09301(3) 1.000 0.0230(2)
O1 O Uani 0.0449(3) -0.0130(3) 0.3063(2) 1.000 0.0204(11)
N1 N Uani 0.2910(4) -0.0082(3) 0.0792(3) 1.000 0.0141(11)
N2 N Uani 0.1384(4) 0.2953(3) 0.0859(3) 1.000 0.0152(11)
C1 C Uani 0.2936(4) 0.1400(3) 0.2187(3) 1.000 0.0109(12)
C2 C Uani 0.2881(4) 0.0240(4) 0.2255(3) 1.000 0.0146(12)
C3 C Uani 0.2030(4) -0.0252(3) 0.2528(3) 1.000 0.0145(12)
C4 C Uani 0.1172(4) 0.0379(4) 0.2725(3) 1.000 0.0140(12)
C5 C Uani 0.1041(4) 0.1475(4) 0.2503(3) 1.000 0.0147(12)
C6 C Uani 0.1900(4) 0.1968(3) 0.2245(3) 1.000 0.0118(11)
C7 C Uani 0.3583(4) -0.0373(4) 0.1796(3) 1.000 0.0169(12)
C8 C Uani 0.3798(5) -0.0123(4) 0.0336(3) 1.000 0.0227(17)
C9 C Uani 0.1912(5) -0.0893(4) 0.0354(3) 1.000 0.0214(14)
C10 C Uani 0.1716(5) 0.3108(3) 0.1874(3) 1.000 0.0167(14)
C11 C Uani 0.1940(6) 0.3833(4) 0.0497(4) 1.000 0.0276(18)
C12 C Uani 0.0013(5) 0.2992(4) 0.0377(3) 1.000 0.0242(17)
C13 C Uani 0.4231(4) 0.1929(4) 0.2569(3) 1.000 0.0149(12)
C14 C Uani 0.4803(4) 0.1840(4) 0.3605(3) 1.000 0.0155(12)
C15 C Uani 0.5861(5) 0.1232(4) 0.4056(4) 1.000 0.0282(17)
C16 C Uani 0.6361(6) 0.1138(5) 0.4999(4) 1.000 0.0419(19)
C17 C Uani 0.5779(6) 0.1630(5) 0.5503(4) 1.000 0.0353(19)
C18 C Uani 0.4235(4) 0.2332(4) 0.4128(3) 1.000 0.0193(12)
C19 C Uani 0.4721(5) 0.2227(4) 0.5065(3) 1.000 0.0242(17)
F1 F Uani 0.6656(3) 0.0480(3) 0.2176(2) 1.000 0.0389(11)
F2 F Uani 0.8582(3) 0.0887(3) 0.3224(2) 1.000 0.0317(10)
F3 F Uani 0.7134(3) 0.2208(2) 0.2643(2) 1.000 0.0379(11)
F4 F Uani 0.8027(3) 0.1424(3) 0.1762(2) 1.000 0.0395(11)
B B Uani 0.7582(6) 0.1259(4) 0.2429(4) 1.000 0.0231(17)
H1 H Uiso -0.01480 0.02720 0.30250 1.000 0.0310
H3 H Uiso 0.20240 -0.10150 0.25840 1.000 0.0170
H5 H Uiso 0.03630 0.18740 0.25310 1.000 0.0180
H7A H Uiso 0.35470 -0.11600 0.18910 1.000 0.0200
H7B H Uiso 0.44650 -0.01430 0.20320 1.000 0.0200
H8A H Uiso 0.41920 -0.08350 0.04310 1.000 0.0340
H8B H Uiso 0.44380 0.04320 0.05990 1.000 0.0340
H8C H Uiso 0.33490 0.00080 -0.03230 1.000 0.0340
H9A H Uiso 0.14700 -0.07200 -0.02980 1.000 0.0320
H9B H Uiso 0.13260 -0.08820 0.06560 1.000 0.0320
H9C H Uiso 0.22840 -0.16130 0.04160 1.000 0.0320
H10A H Uiso 0.10350 0.34740 0.19830 1.000 0.0200
H10B H Uiso 0.24890 0.35370 0.21600 1.000 0.0200
H11A H Uiso 0.17100 0.37260 -0.01610 1.000 0.0410
H11B H Uiso 0.28490 0.38160 0.08170 1.000 0.0410
H11C H Uiso 0.16270 0.45330 0.06000 1.000 0.0410
H12A H Uiso -0.02860 0.37120 0.04460 1.000 0.0360
H12B H Uiso -0.03610 0.24530 0.06410 1.000 0.0360
H12C H Uiso -0.02220 0.28370 -0.02760 1.000 0.0360
H13A H Uiso 0.47740 0.15680 0.23100 1.000 0.0180
H13B H Uiso 0.41560 0.26990 0.23870 1.000 0.0180
H15 H Uiso 0.62500 0.08730 0.37110 1.000 0.0340
H16 H Uiso 0.71030 0.07360 0.53010 1.000 0.0510
H17 H Uiso 0.61110 0.15560 0.61520 1.000 0.0420
H18 H Uiso 0.35020 0.27470 0.38320 1.000 0.0230
H19 H Uiso 0.43220 0.25680 0.54120 1.000 0.0290

loop_
_atom_type_symbol
_atom_type_description
_atom_type_scat_dispersion_real
_atom_type_scat_dispersion_imag
_atom_type_scat_source
Pt Pt -1.7033 8.3905 'International Tables Vol C Tables 4.2.6.8 and 6.1.1.4'
O O 0.0106 0.0060 'International Tables Vol C Tables 4.2.6.8 and 6.1.1.4'
N N 0.0061 0.0033 'International Tables Vol C Tables 4.2.6.8 and 6.1.1.4'
F F 0.0171 0.0103 'International Tables Vol C Tables 4.2.6.8 and 6.1.1.4'
Br Br -0.2901 2.4595 'International Tables Vol C Tables 4.2.6.8 and 6.1.1.4'
B B 0.0013 0.0007 'International Tables Vol C Tables 4.2.6.8 and 6.1.1.4'
H H 0.0000 0.0000 'International Tables Vol C Tables 4.2.6.8 and 6.1.1.4'
C C 0.0033 0.0016 'International Tables Vol C Tables 4.2.6.8 and 6.1.1.4'

loop_
_geom_angle_atom_site_label_1
_geom_angle_atom_site_label_2
_geom_angle_atom_site_label_3
_geom_angle
_geom_angle_publ_flag
Br Pt N1 92.91(12) yes
Br Pt N2 93.68(12) yes
Br Pt C1 177.97(14) yes
N1 Pt N2 173.41(17) yes
N1 Pt C1 86.22(16) yes
N2 Pt C1 87.19(16) yes
C4 O1 H1 109.51 no
Pt N1 C7 107.0(3) yes
Pt N1 C8 113.9(3) yes
C7 N1 C8 109.4(4) yes
C7 N1 C9 108.4(4) yes
Pt N1 C9 109.3(3) yes
C8 N1 C9 108.7(4) yes
Pt N2 C11 111.6(4) yes
Pt N2 C12 112.0(3) yes
Pt N2 C10 105.4(3) yes
C10 N2 C12 108.4(4) yes
C11 N2 C12 109.0(4) yes
C10 N2 C11 110.4(4) yes
Pt C1 C6 91.3(3) yes
Pt C1 C13 112.2(3) yes
C2 C1 C6 114.8(4) no
C2 C1 C13 117.4(4) no
C6 C1 C13 119.4(4) no
Pt C1 C2 95.0(3) yes
C1 C2 C7 114.7(4) no
C3 C2 C7 122.1(4) no
C1 C2 C3 121.6(4) no
C2 C3 C4 119.6(4) no
O1 C4 C5 122.7(5) yes
C3 C4 C5 120.2(4) no
O1 C4 C3 116.9(4) yes
C4 C5 C6 119.3(4) no
Pt C6 C1 54.8(2) yes
Pt C6 C5 120.7(3) yes
C1 C6 C5 122.6(4) no
C1 C6 C10 115.2(4) no
C5 C6 C10 121.6(5) no
Pt C6 C10 86.0(3) yes
N1 C7 C2 103.5(4) yes
N2 C10 C6 103.5(3) yes
C1 C13 C14 109.9(4) no
C13 C14 C15 121.5(5) no
C15 C14 C18 118.1(4) no
C13 C14 C18 120.4(4) no
C14 C15 C16 121.1(6) no
C15 C16 C17 119.8(6) no
C16 C17 C19 119.9(5) no
C14 C18 C19 120.9(5) no
C17 C19 C18 120.3(5) no
C2 C3 H3 120.25 no
C4 C3 H3 120.12 no
C4 C5 H5 120.29 no
C6 C5 H5 120.43 no
N1 C7 H7A 111.03 no
N1 C7 H7B 111.03 no
C2 C7 H7A 111.09 no
C2 C7 H7B 111.05 no
H7A C7 H7B 109.07 no
N1 C8 H8A 109.49 no
N1 C8 H8B 109.43 no
N1 C8 H8C 109.39 no
H8A C8 H8B 109.47 no
H8A C8 H8C 109.52 no
H8B C8 H8C 109.53 no
N1 C9 H9A 109.49 no
N1 C9 H9B 109.49 no
N1 C9 H9C 109.45 no
H9A C9 H9B 109.55 no
H9A C9 H9C 109.43 no
H9B C9 H9C 109.41 no
N2 C10 H10A 111.07 no
N2 C10 H10B 111.03 no
C6 C10 H10A 111.11 no
C6 C10 H10B 111.08 no
H10A C10 H10B 109.02 no
N2 C11 H11A 109.47 no
N2 C11 H11B 109.44 no
N2 C11 H11C 109.46 no
H11A C11 H11B 109.45 no
H11A C11 H11C 109.57 no
H11B C11 H11C 109.44 no
N2 C12 H12A 109.50 no
N2 C12 H12B 109.47 no
N2 C12 H12C 109.44 no
H12A C12 H12B 109.48 no
H12A C12 H12C 109.48 no
H12B C12 H12C 109.45 no
C1 C13 H13A 109.74 no
C1 C13 H13B 109.64 no
C14 C13 H13A 109.75 no
C14 C13 H13B 109.68 no
H13A C13 H13B 108.15 no
C14 C15 H15 119.48 no
C16 C15 H15 119.46 no
C15 C16 H16 120.13 no
C17 C16 H16 120.08 no
C16 C17 H17 120.11 no
C19 C17 H17 120.04 no
C14 C18 H18 119.54 no
C19 C18 H18 119.54 no
C17 C19 H19 119.87 no
C18 C19 H19 119.88 no
F1 B F2 107.8(4) yes
F1 B F3 109.5(5) yes
F1 B F4 111.9(4) yes
F2 B F3 108.5(4) yes
F2 B F4 107.8(5) yes
F3 B F4 111.1(4) yes

loop_
_geom_bond_atom_site_label_1
_geom_bond_atom_site_label_2
_geom_bond_distance
_geom_bond_publ_flag
Pt Br 2.4383(5) yes
Pt N1 2.090(4) yes
Pt N2 2.100(4) yes
Pt C1 2.106(4) yes
F1 B 1.386(7) yes
F2 B 1.416(7) yes
F3 B 1.384(6) yes
F4 B 1.368(7) yes
O1 C4 1.327(6) yes
O1 H1 0.8404 no
N1 C8 1.484(8) yes
N1 C7 1.515(6) yes
N1 C9 1.488(7) yes
N2 C12 1.479(8) yes
N2 C10 1.512(6) yes
N2 C11 1.496(7) yes
C1 C13 1.538(7) no
C1 C6 1.436(7) no
C1 C2 1.445(6) no
C2 C7 1.502(7) no
C2 C3 1.376(7) no
C3 C4 1.402(7) no
C4 C5 1.396(7) no
C5 C6 1.370(7) no
C6 C10 1.513(5) no
C13 C14 1.514(6) no
C14 C15 1.382(8) no
C14 C18 1.393(7) no
C15 C16 1.379(8) no
C16 C17 1.381(10) no
C17 C19 1.372(9) no
C18 C19 1.372(6) no
C3 H3 0.9501 no
C5 H5 0.9506 no
C7 H7A 0.9904 no
C7 H7B 0.9900 no
C8 H8A 0.9792 no
C8 H8B 0.9800 no
C8 H8C 0.9802 no
C9 H9B 0.9800 no
C9 H9C 0.9805 no
C9 H9A 0.9799 no
C10 H10A 0.9898 no
C10 H10B 0.9906 no
C11 H11C 0.9803 no
C11 H11A 0.9787 no
C11 H11B 0.9805 no
C12 H12B 0.9790 no
C12 H12C 0.9802 no
C12 H12A 0.9803 no
C13 H13A 0.9898 no
C13 H13B 0.9908 no
C15 H15 0.9499 no
C16 H16 0.9497 no
C17 H17 0.9504 no
C18 H18 0.9494 no
C19 H19 0.9505 no

loop_
_geom_contact_atom_site_label_1
_geom_contact_atom_site_label_2
_geom_contact_distance
_geom_contact_site_symmetry_2
_geom_contact_publ_flag
Pt C19 3.986(6) 4_554 no
Pt H19 3.1005 4_554 no
Br C5 3.504(5) 4_554 no
Br H8C 2.9254 . no
Br H11A 3.0081 . no
Br H12C 2.8530 . no
Br H9A 2.8737 . no
Br H5 3.0360 4_554 no
Br H10A 3.2348 4_554 no
Br H18 3.0047 4_554 no
F2 O1 2.621(5) 1_655 no
F3 C3 3.339(5) 2_655 no
F3 C13 3.369(6) . no
F3 C7 3.328(6) 2_655 no
F3 C15 3.370(7) . no
F4 C5 3.246(6) 1_655 no
F1 H10B 2.6598 2_645 no
F1 H7B 2.5991 . no
F1 H8B 2.8027 . no
F1 H13A 2.6613 . no
F1 H15 2.7046 . no
F2 H12C 2.7362 4_655 no
F2 H1 1.8056 1_655 no
F2 H11C 2.5925 2_645 no
F3 H13A 2.7159 . no
F3 H17 2.6710 4_554 no
F3 H3 2.4963 2_655 no
F3 H7A 2.3958 2_655 no
F3 H15 2.8406 . no
F4 H9A 2.7549 3_655 no
F4 H1 2.6878 1_655 no
F4 H5 2.5743 1_655 no
F4 H8C 2.8362 3_655 no
O1 C10 3.376(6) 2_545 no
O1 F2 2.621(5) 1_455 no
O1 H12A 2.8378 2_545 no
O1 H10A 2.4316 2_545 no
C3 C17 3.592(8) 3_656 no
C3 C9 3.490(6) . no
C3 F3 3.339(5) 2_645 no
C5 Br 3.504(5) 4_555 no
C5 F4 3.246(6) 1_455 no
C6 C18 3.183(6) . no
C7 F3 3.328(6) 2_645 no
C8 C8 3.394(9) 3_655 no
C9 C12 3.334(7) 3_555 no
C9 C3 3.490(6) . no
C10 O1 3.376(6) 2_555 no
C12 C9 3.334(7) 3_555 no
C13 F3 3.369(6) . no
C15 F3 3.370(7) . no
C17 C3 3.592(8) 3_656 no
C18 C6 3.183(6) . no
C19 Pt 3.986(6) 4_555 no
C1 H18 2.9447 . no
C2 H9B 2.8329 . no
C3 H9B 2.8594 . no
C3 H17 2.8497 3_656 no
C5 H12B 3.0086 . no
C6 H12B 2.9161 . no
C6 H18 2.6549 . no
C7 H13A 2.7374 . no
C8 H8B 3.0058 3_655 no
C9 H12C 3.0880 3_555 no
C9 H12B 2.6933 3_555 no
C10 H18 3.0129 . no
C10 H13B 2.6884 . no
C11 H16 3.0893 2_655 no
C12 H9C 3.0078 3_555 no
C13 H7B 2.7533 . no
C13 H10B 2.7383 . no
C18 H8A 2.8314 2_655 no
C19 H8B 3.0770 4_555 no
C19 H8A 2.9663 2_655 no
B H1 2.7302 1_655 no
H1 F2 1.8056 1_455 no
H1 F4 2.6878 1_455 no
H1 B 2.7302 1_455 no
H1 H5 2.2990 . no
H1 H10A 2.4561 2_545 no
H3 H7A 2.4433 . no
H3 F3 2.4963 2_645 no
H3 H17 2.4014 3_656 no
H5 H1 2.2990 . no
H5 H10A 2.4184 . no
H5 Br 3.0360 4_555 no
H5 F4 2.5743 1_455 no
H7A H9B 2.5840 . no
H7A H9C 2.2886 . no
H7A H3 2.4433 . no
H7A F3 2.3958 2_645 no
H7B F1 2.5991 . no
H7B C13 2.7533 . no
H7B H8A 2.5789 . no
H7B H8B 2.3716 . no
H7B H13A 2.1669 . no
H8A H7B 2.5789 . no
H8A C19 2.9663 2_645 no
H8A C18 2.8314 2_645 no
H8A H9C 2.4231 . no
H8B H7B 2.3716 . no
H8B C8 3.0058 3_655 no
H8B H19 2.4937 4_554 no
H8B C19 3.0770 4_554 no
H8B F1 2.8027 . no
H8C Br 2.9254 . no
H8C H9A 2.3911 . no
H8C F4 2.8362 3_655 no
H9A Br 2.8737 . no
H9A H12B 2.4562 3_555 no
H9A H8C 2.3911 . no
H9A F4 2.7549 3_655 no
H9B C3 2.8594 . no
H9B C2 2.8329 . no
H9B H7A 2.5840 . no
H9C H7A 2.2886 . no
H9C H8A 2.4231 . no
H9C C12 3.0078 3_555 no
H9C H12B 2.4432 3_555 no
H10A H5 2.4184 . no
H10A H12A 2.3321 . no
H10A H1 2.4561 2_555 no
H10A H12B 2.4594 . no
H10A O1 2.4316 2_555 no
H10A Br 3.2348 4_555 no
H10B F1 2.6598 2_655 no
H10B C13 2.7383 . no
H10B H11B 2.3561 . no
H10B H11C 2.5869 . no
H10B H13B 2.1108 . no
H11A Br 3.0081 . no
H11A H12C 2.4555 . no
H11B H10B 2.3561 . no
H11C H12A 2.3814 . no
H11C H10B 2.5869 . no
H11C F2 2.5925 2_655 no
H12A H11C 2.3814 . no
H12A H10A 2.3321 . no
H12A O1 2.8378 2_555 no
H12B C5 3.0086 . no
H12B C6 2.9161 . no
H12B H10A 2.4594 . no
H12B C9 2.6933 3_555 no
H12B H9A 2.4562 3_555 no
H12B H9C 2.4432 3_555 no
H12C H11A 2.4555 . no
H12C C9 3.0880 3_555 no
H12C F2 2.7362 4_454 no
H12C Br 2.8530 . no
H13A F1 2.6613 . no
H13A C7 2.7374 . no
H13A H7B 2.1669 . no
H13A F3 2.7159 . no
H13A H15 2.3718 . no
H13B C10 2.6884 . no
H13B H10B 2.1108 . no
H15 F1 2.7046 . no
H15 F3 2.8406 . no
H15 H13A 2.3718 . no
H16 C11 3.0893 2_645 no
H17 F3 2.6710 4_555 no
H17 H3 2.4014 3_656 no
H17 C3 2.8497 3_656 no
H18 C6 2.6549 . no
H18 C10 3.0129 . no
H18 C1 2.9447 . no
H18 Br 3.0047 4_555 no
H19 H8B 2.4937 4_555 no
H19 Pt 3.1005 4_555 no

loop_
_geom_hbond_atom_site_label_D
_geom_hbond_atom_site_label_H
_geom_hbond_atom_site_label_A
_geom_hbond_distance_DH
_geom_hbond_distance_HA
_geom_hbond_distance_DA
_geom_hbond_angle_DHA
_geom_hbond_site_symmetry_A
_geom_hbond_publ_flag
O1 H1 F2 0.8404 1.8056 2.621(5) 162.90 1_455 yes
C3 H3 F3 0.9501 2.4963 3.339(5) 147.85 2_645 yes
C7 H7A F3 0.9904 2.3958 3.328(6) 156.61 2_645 yes
C8 H8C Br 0.9802 2.9254 3.504(5) 118.75 . yes
C9 H9A Br 0.9799 2.8737 3.480(5) 120.94 . yes
C10 H10A O1 0.9898 2.4316 3.376(6) 159.30 2_555 yes
C12 H12C Br 0.9802 2.8530 3.483(5) 122.81 . yes

loop_
_geom_torsion_atom_site_label_1
_geom_torsion_atom_site_label_2
_geom_torsion_atom_site_label_3
_geom_torsion_atom_site_label_4
_geom_torsion
_geom_torsion_publ_flag
Br Pt N1 C7 179.9(5) no
Br Pt N1 C8 58.9(3) no
Br Pt N1 C9 -62.9(3) no
C1 Pt N1 C7 1.7(3) no
C1 Pt N1 C8 -119.3(3) no
C1 Pt N1 C9 118.9(3) no
C6 Pt N1 C7 -18.6(4) no
C6 Pt N1 C8 -139.6(3) no
C6 Pt N1 C9 98.6(3) no
Br Pt N2 C10 175.2(3) no
Br Pt N2 C11 -64.9(3) no
Br Pt N2 C12 57.6(3) no
C1 Pt N2 C10 -6.6(3) no
C1 Pt N2 C11 113.3(4) no
C1 Pt N2 C12 -124.2(3) no
C6 Pt N2 C10 14.8(3) no
C6 Pt N2 C11 134.7(4) no
C6 Pt N2 C12 -102.8(4) no
N1 Pt C1 C2 -30.2(3) no
N1 Pt C1 C6 -145.2(3) no
N1 Pt C1 C13 92.1(3) no
N2 Pt C1 C2 149.6(3) no
N2 Pt C1 C6 34.6(3) no
N2 Pt C1 C13 -88.1(3) no
C6 Pt C1 C2 115.0(4) no
C6 Pt C1 C13 -122.6(4) no
Br Pt C6 C1 -178.1(2) no
Br Pt C6 C5 71.6(4) no
Br Pt C6 C10 -53.2(4) no
N1 Pt C6 C1 38.4(3) no
N1 Pt C6 C5 -71.9(4) no
N1 Pt C6 C10 163.3(3) no
N2 Pt C6 C1 -139.2(3) no
N2 Pt C6 C5 110.5(4) no
N2 Pt C6 C10 -14.3(3) no
C1 Pt C6 C5 -110.3(4) no
C1 Pt C6 C10 124.9(4) no
Pt N1 C7 C2 26.8(4) no
C9 N1 C7 C2 -91.0(5) no
C8 N1 C7 C2 150.6(4) no
C11 N2 C10 C6 -143.5(5) no
C12 N2 C10 C6 97.2(4) no
Pt N2 C10 C6 -22.8(5) no
Pt C1 C2 C3 -105.5(4) no
Pt C1 C2 C7 60.3(4) no
C13 C1 C2 C7 -57.9(5) no
Pt C1 C6 C5 106.9(4) no
Pt C1 C6 C10 -64.8(4) no
C2 C1 C6 Pt -96.1(4) no
C6 C1 C2 C3 -11.8(6) no
C6 C1 C2 C7 154.0(4) no
C13 C1 C2 C3 136.3(5) no
C13 C1 C6 Pt 116.5(4) no
C13 C1 C6 C5 -136.5(4) no
C13 C1 C6 C10 51.8(5) no
Pt C1 C13 C14 -177.7(3) no
C2 C1 C13 C14 -69.2(5) no
C6 C1 C13 C14 77.4(5) no
C2 C1 C6 C5 10.9(6) no
C2 C1 C6 C10 -160.8(4) no
C1 C2 C7 N1 -63.6(5) no
C3 C2 C7 N1 102.1(5) no
C1 C2 C3 C4 1.6(7) no
C7 C2 C3 C4 -163.2(4) no
C2 C3 C4 O1 -174.2(4) no
C2 C3 C4 C5 10.5(7) no
O1 C4 C5 C6 173.5(4) no
C3 C4 C5 C6 -11.5(7) no
C4 C5 C6 C1 0.4(7) no
C4 C5 C6 C10 171.6(4) no
C4 C5 C6 Pt 65.8(5) no
C5 C6 C10 N2 -106.2(5) no
C1 C6 C10 N2 65.6(5) no
Pt C6 C10 N2 17.8(4) no
C1 C13 C14 C18 -62.2(6) no
C1 C13 C14 C15 114.7(5) no
C13 C14 C15 C16 -178.7(5) no
C18 C14 C15 C16 -1.7(8) no
C13 C14 C18 C19 177.8(5) no
C15 C14 C18 C19 0.8(7) no
C14 C15 C16 C17 2.0(9) no
C15 C16 C17 C19 -1.3(10) no
C16 C17 C19 C18 0.4(9) no
C14 C18 C19 C17 -0.1(8) no

loop_
_cod_changelog_entry_id
_cod_changelog_entry_author
_cod_changelog_entry_date
_cod_changelog_entry_text
1 'Vaitkus, Antanas' 2021-10-29T15:00:00+03:00 'Updated bibliographic information.'
